data_4317255
loop_
_publ_author_name
'Stanislav Groysman'
'Dino Villagr\'an'
'Daniel G. Nocera'

_publ_section_title
;
 Pseudotetrahedral d0, d1, and d2 Metal-Oxo Cores within a Tris(alkoxide)
 Platform
;
_journal_name_full 'Inorganic Chemistry'
_journal_page_first 10759
_journal_page_last 10761
_journal_paper_doi 10.1021/ic101968s
_journal_volume 49
_journal_year 2010
_chemical_formula_sum 'C34 H72 Cr O4'
_chemical_formula_weight 596.92
_chemical_name_common Cr(ditox)3(OtBu)
_chemical_name_systematic
; 

 ? 

;
_space_group_IT_number 56
_symmetry_cell_setting orthorhombic
_symmetry_space_group_name_Hall '-P 2ab 2ac'
_symmetry_space_group_name_H-M 'P c c n'
_atom_sites_solution_hydrogens geom
_atom_sites_solution_primary direct
_atom_sites_solution_secondary difmap
_audit_creation_method SHELXL-97
_cell_angle_alpha 90.00
_cell_angle_beta 90.00
_cell_angle_gamma 90.00
_cell_formula_units_Z 8
_cell_length_a 18.0707(13)
_cell_length_b 37.603(3)
_cell_length_c 11.3302(8)
_cell_measurement_temperature 100(2)
_cell_volume 7699.0(10)
_computing_cell_refinement 'Bruker SAINT'
_computing_data_collection 'Bruker APEX2'
_computing_data_reduction 'Bruker SAINT'
_computing_molecular_graphics 'Bruker SHELXTL'
_computing_publication_material 'Bruker SHELXTL'
_computing_structure_refinement 'SHELXL-97 (Sheldrick, 2008)'
_computing_structure_solution 'SHELXS-97 (Sheldrick, 2008)'
_diffrn_ambient_temperature 100(2)
_diffrn_measured_fraction_theta_full 0.998
_diffrn_measured_fraction_theta_max 0.998
_diffrn_measurement_device_type 'Bruker APEX-II CCD'
_diffrn_measurement_method '\f and \w scans'
_diffrn_radiation_monochromator graphite
_diffrn_radiation_source 'fine-focus sealed tube'
_diffrn_radiation_type MoK\a
_diffrn_radiation_wavelength 0.71073
_diffrn_reflns_av_R_equivalents 0.0983
_diffrn_reflns_av_sigmaI/netI 0.0582
_diffrn_reflns_limit_h_max 23
_diffrn_reflns_limit_h_min -23
_diffrn_reflns_limit_k_max 47
_diffrn_reflns_limit_k_min -48
_diffrn_reflns_limit_l_max 14
_diffrn_reflns_limit_l_min -14
_diffrn_reflns_number 81384
_diffrn_reflns_theta_full 27.51
_diffrn_reflns_theta_max 27.51
_diffrn_reflns_theta_min 1.08
_exptl_absorpt_coefficient_mu 0.327
_exptl_absorpt_correction_T_max 0.9375
_exptl_absorpt_correction_T_min 0.9227
_exptl_absorpt_correction_type empirical
_exptl_absorpt_process_details SADABS
_exptl_crystal_colour green
_exptl_crystal_density_diffrn 1.030
_exptl_crystal_density_method 'not measured'
_exptl_crystal_description block
_exptl_crystal_F_000 2656
_exptl_crystal_size_max 0.25
_exptl_crystal_size_mid 0.20
_exptl_crystal_size_min 0.20
_refine_diff_density_max 0.417
_refine_diff_density_min -0.425
_refine_diff_density_rms 0.057
_refine_ls_extinction_method none
_refine_ls_goodness_of_fit_ref 1.053
_refine_ls_hydrogen_treatment constr
_refine_ls_matrix_type full
_refine_ls_number_parameters 376
_refine_ls_number_reflns 8837
_refine_ls_number_restraints 0
_refine_ls_restrained_S_all 1.053
_refine_ls_R_factor_all 0.0867
_refine_ls_R_factor_gt 0.0539
_refine_ls_shift/su_max 0.001
_refine_ls_shift/su_mean 0.000
_refine_ls_structure_factor_coef Fsqd
_refine_ls_weighting_details 'calc w=1/[\s^2^(Fo^2^)+(0.0510P)^2^+2.6401P] where P=(Fo^2^+2Fc^2^)/3'
_refine_ls_weighting_scheme calc
_refine_ls_wR_factor_gt 0.1131
_refine_ls_wR_factor_ref 0.1244
_reflns_number_gt 6265
_reflns_number_total 8837
_reflns_threshold_expression >2sigma(I)
_cod_data_source_file ic101968s_si_002_7.cif
_cod_data_source_block 07
_cod_original_cell_volume 7699.0(9)
_cod_database_code 4317255

loop_
_symmetry_equiv_pos_as_xyz
'x, y, z'
'x+1/2, -y, -z+1/2'
'-x, y+1/2, -z+1/2'
'-x+1/2, -y+1/2, z'
'-x, -y, -z'
'-x-1/2, y, z-1/2'
'x, -y-1/2, z-1/2'
'x-1/2, y-1/2, -z'

loop_
_atom_site_label
_atom_site_type_symbol
_atom_site_fract_x
_atom_site_fract_y
_atom_site_fract_z
_atom_site_U_iso_or_equiv
_atom_site_adp_type
_atom_site_occupancy
_atom_site_symmetry_multiplicity
_atom_site_calc_flag
_atom_site_refinement_flags
_atom_site_disorder_assembly
_atom_site_disorder_group
Cr1 Cr 0.461642(18) 0.109165(8) 0.84644(3) 0.01296(9) Uani 1 1 d . . .
O4 O 0.54062(8) 0.09857(4) 0.75923(12) 0.0154(3) Uani 1 1 d . . .
O5 O 0.39064(9) 0.07832(5) 0.82923(15) 0.0332(4) Uani 1 1 d . . .
C2 C 0.36457(14) 0.01614(6) 0.8562(2) 0.0317(6) Uani 1 1 d . . .
H2A H 0.4053 0.0093 0.8038 0.048 Uiso 1 1 calc R . .
H2B H 0.3254 -0.0019 0.8521 0.048 Uiso 1 1 calc R . .
H2C H 0.3828 0.0179 0.9374 0.048 Uiso 1 1 calc R . .
O2 O 0.49486(8) 0.11220(4) 0.99548(12) 0.0162(3) Uani 1 1 d . . .
O3 O 0.43448(8) 0.15268(4) 0.80171(13) 0.0174(3) Uani 1 1 d . . .
C38 C 0.33364(12) 0.05199(6) 0.81765(19) 0.0178(5) Uani 1 1 d . . .
C3 C 0.31014(14) 0.05036(7) 0.6881(2) 0.0300(6) Uani 1 1 d . . .
H3A H 0.2900 0.0735 0.6642 0.045 Uiso 1 1 calc R . .
H3B H 0.2722 0.0320 0.6781 0.045 Uiso 1 1 calc R . .
H3C H 0.3531 0.0446 0.6390 0.045 Uiso 1 1 calc R . .
C1 C 0.26815(13) 0.06298(7) 0.8943(2) 0.0280(6) Uani 1 1 d . . .
H1A H 0.2842 0.0650 0.9767 0.042 Uiso 1 1 calc R . .
H1B H 0.2290 0.0450 0.8881 0.042 Uiso 1 1 calc R . .
H1C H 0.2492 0.0860 0.8673 0.042 Uiso 1 1 calc R . .
C25 C 0.67125(12) 0.08871(6) 0.7932(2) 0.0217(5) Uani 1 1 d . . .
C29 C 0.74115(13) 0.06690(7) 0.7630(2) 0.0311(6) Uani 1 1 d . . .
H29A H 0.7845 0.0781 0.7995 0.047 Uiso 1 1 calc R . .
H29B H 0.7477 0.0662 0.6772 0.047 Uiso 1 1 calc R . .
H29C H 0.7356 0.0426 0.7933 0.047 Uiso 1 1 calc R . .
C24 C 0.59584(12) 0.07036(6) 0.75354(19) 0.0182(5) Uani 1 1 d . . .
C27 C 0.57545(13) 0.04083(6) 0.8419(2) 0.0229(5) Uani 1 1 d . . .
H27A H 0.5624 0.0515 0.9179 0.034 Uiso 1 1 calc R . .
H27B H 0.6178 0.0249 0.8523 0.034 Uiso 1 1 calc R . .
H27C H 0.5332 0.0273 0.8116 0.034 Uiso 1 1 calc R . .
C26 C 0.59088(12) 0.05468(6) 0.62308(19) 0.0193(5) Uani 1 1 d . . .
C32 C 0.50908(13) 0.04700(6) 0.5925(2) 0.0229(5) Uani 1 1 d . . .
H32A H 0.4802 0.0690 0.5996 0.034 Uiso 1 1 calc R . .
H32B H 0.4894 0.0291 0.6470 0.034 Uiso 1 1 calc R . .
H32C H 0.5057 0.0381 0.5114 0.034 Uiso 1 1 calc R . .
C33 C 0.61869(13) 0.08043(6) 0.5279(2) 0.0244(5) Uani 1 1 d . . .
H33A H 0.6723 0.0834 0.5357 0.037 Uiso 1 1 calc R . .
H33B H 0.5943 0.1035 0.5375 0.037 Uiso 1 1 calc R . .
H33C H 0.6072 0.0708 0.4496 0.037 Uiso 1 1 calc R . .
C31 C 0.63203(14) 0.01897(7) 0.6084(2) 0.0295(6) Uani 1 1 d . . .
H31A H 0.6255 0.0102 0.5276 0.044 Uiso 1 1 calc R . .
H31B H 0.6119 0.0015 0.6641 0.044 Uiso 1 1 calc R . .
H31C H 0.6849 0.0224 0.6242 0.044 Uiso 1 1 calc R . .
C28 C 0.67135(13) 0.09385(7) 0.9285(2) 0.0283(6) Uani 1 1 d . . .
H28A H 0.6759 0.0707 0.9673 0.042 Uiso 1 1 calc R . .
H28B H 0.6250 0.1052 0.9529 0.042 Uiso 1 1 calc R . .
H28C H 0.7132 0.1090 0.9512 0.042 Uiso 1 1 calc R . .
C30 C 0.68176(14) 0.12629(7) 0.7416(2) 0.0310(6) Uani 1 1 d . . .
H30A H 0.7293 0.1360 0.7681 0.046 Uiso 1 1 calc R . .
H30B H 0.6415 0.1417 0.7688 0.046 Uiso 1 1 calc R . .
H30C H 0.6812 0.1250 0.6553 0.046 Uiso 1 1 calc R . .
C4 C 0.46544(12) 0.12526(6) 1.10672(18) 0.0165(4) Uani 1 1 d . . .
C6 C 0.51734(13) 0.15750(6) 1.1469(2) 0.0218(5) Uani 1 1 d . . .
C12 C 0.53617(15) 0.18023(6) 1.0383(2) 0.0287(6) Uani 1 1 d . . .
H12A H 0.5604 0.2023 1.0637 0.043 Uiso 1 1 calc R . .
H12B H 0.4906 0.1860 0.9955 0.043 Uiso 1 1 calc R . .
H12C H 0.5696 0.1669 0.9863 0.043 Uiso 1 1 calc R . .
C13 C 0.47792(16) 0.18211(7) 1.2362(2) 0.0330(6) Uani 1 1 d . . .
H13A H 0.5130 0.1999 1.2655 0.049 Uiso 1 1 calc R . .
H13B H 0.4594 0.1679 1.3025 0.049 Uiso 1 1 calc R . .
H13C H 0.4364 0.1941 1.1973 0.049 Uiso 1 1 calc R . .
C11 C 0.59230(14) 0.14645(7) 1.2014(2) 0.0308(6) Uani 1 1 d . . .
H11A H 0.6175 0.1298 1.1483 0.046 Uiso 1 1 calc R . .
H11B H 0.5838 0.1349 1.2778 0.046 Uiso 1 1 calc R . .
H11C H 0.6232 0.1676 1.2126 0.046 Uiso 1 1 calc R . .
C5 C 0.46140(12) 0.09159(6) 1.19164(19) 0.0190(5) Uani 1 1 d . . .
C10 C 0.53234(14) 0.06881(6) 1.1907(2) 0.0256(5) Uani 1 1 d . . .
H10A H 0.5246 0.0474 1.2383 0.038 Uiso 1 1 calc R . .
H10B H 0.5734 0.0826 1.2237 0.038 Uiso 1 1 calc R . .
H10C H 0.5441 0.0620 1.1094 0.038 Uiso 1 1 calc R . .
C8 C 0.39906(14) 0.06684(6) 1.1477(2) 0.0293(6) Uani 1 1 d . . .
H8A H 0.4054 0.0623 1.0631 0.044 Uiso 1 1 calc R . .
H8B H 0.3510 0.0782 1.1613 0.044 Uiso 1 1 calc R . .
H8C H 0.4012 0.0443 1.1908 0.044 Uiso 1 1 calc R . .
C9 C 0.44273(14) 0.10106(6) 1.3202(2) 0.0248(5) Uani 1 1 d . . .
H9A H 0.3981 0.1158 1.3221 0.037 Uiso 1 1 calc R . .
H9B H 0.4841 0.1142 1.3552 0.037 Uiso 1 1 calc R . .
H9C H 0.4341 0.0792 1.3651 0.037 Uiso 1 1 calc R . .
C7 C 0.38734(12) 0.13967(6) 1.0846(2) 0.0222(5) Uani 1 1 d . . .
H7A H 0.3905 0.1624 1.0423 0.033 Uiso 1 1 calc R . .
H7B H 0.3622 0.1433 1.1603 0.033 Uiso 1 1 calc R . .
H7C H 0.3593 0.1226 1.0371 0.033 Uiso 1 1 calc R . .
C14 C 0.40409(13) 0.17002(6) 0.69711(19) 0.0184(5) Uani 1 1 d . . .
C15 C 0.32904(12) 0.18813(6) 0.7403(2) 0.0209(5) Uani 1 1 d . . .
C20 C 0.27941(14) 0.20118(6) 0.6374(2) 0.0272(5) Uani 1 1 d . . .
H20A H 0.2327 0.2104 0.6691 0.041 Uiso 1 1 calc R . .
H20B H 0.2691 0.1813 0.5839 0.041 Uiso 1 1 calc R . .
H20C H 0.3050 0.2201 0.5940 0.041 Uiso 1 1 calc R . .
C19 C 0.34181(14) 0.21932(6) 0.8261(2) 0.0270(5) Uani 1 1 d . . .
H19A H 0.2944 0.2268 0.8597 0.041 Uiso 1 1 calc R . .
H19B H 0.3642 0.2393 0.7834 0.041 Uiso 1 1 calc R . .
H19C H 0.3750 0.2117 0.8897 0.041 Uiso 1 1 calc R . .
C18 C 0.28156(13) 0.16070(6) 0.8080(2) 0.0258(5) Uani 1 1 d . . .
H18A H 0.3085 0.1526 0.8780 0.039 Uiso 1 1 calc R . .
H18B H 0.2712 0.1403 0.7566 0.039 Uiso 1 1 calc R . .
H18C H 0.2349 0.1718 0.8321 0.039 Uiso 1 1 calc R . .
C17 C 0.38583(14) 0.14158(6) 0.6039(2) 0.0235(5) Uani 1 1 d . . .
H17A H 0.4280 0.1254 0.5953 0.035 Uiso 1 1 calc R . .
H17B H 0.3757 0.1531 0.5280 0.035 Uiso 1 1 calc R . .
H17C H 0.3421 0.1281 0.6289 0.035 Uiso 1 1 calc R . .
C16 C 0.46830(13) 0.19509(6) 0.6484(2) 0.0217(5) Uani 1 1 d . . .
C23 C 0.44139(15) 0.22311(6) 0.5581(2) 0.0279(6) Uani 1 1 d . . .
H23A H 0.4111 0.2410 0.5985 0.042 Uiso 1 1 calc R . .
H23B H 0.4118 0.2114 0.4969 0.042 Uiso 1 1 calc R . .
H23C H 0.4843 0.2347 0.5216 0.042 Uiso 1 1 calc R . .
C21 C 0.51101(14) 0.21474(6) 0.7467(2) 0.0268(5) Uani 1 1 d . . .
H21A H 0.5489 0.2300 0.7111 0.040 Uiso 1 1 calc R . .
H21B H 0.5347 0.1973 0.7988 0.040 Uiso 1 1 calc R . .
H21C H 0.4765 0.2294 0.7925 0.040 Uiso 1 1 calc R . .
C22 C 0.52687(14) 0.17241(7) 0.5847(2) 0.0294(6) Uani 1 1 d . . .
H22A H 0.5059 0.1628 0.5115 0.044 Uiso 1 1 calc R . .
H22B H 0.5421 0.1527 0.6360 0.044 Uiso 1 1 calc R . .
H22C H 0.5700 0.1872 0.5660 0.044 Uiso 1 1 calc R . .

loop_
_atom_site_aniso_label
_atom_site_aniso_U_11
_atom_site_aniso_U_22
_atom_site_aniso_U_33
_atom_site_aniso_U_23
_atom_site_aniso_U_13
_atom_site_aniso_U_12
Cr1 0.01402(16) 0.01340(16) 0.01147(17) 0.00026(13) -0.00021(13) 0.00192(14)
O4 0.0164(7) 0.0169(7) 0.0129(8) 0.0006(5) 0.0016(6) 0.0038(6)
O5 0.0308(10) 0.0358(10) 0.0330(11) 0.0014(8) -0.0023(8) -0.0174(8)
C2 0.0313(14) 0.0255(13) 0.0383(16) -0.0027(11) -0.0047(12) 0.0017(11)
O2 0.0187(8) 0.0179(8) 0.0119(7) -0.0012(6) -0.0003(6) 0.0044(6)
O3 0.0235(8) 0.0143(7) 0.0143(8) 0.0026(6) -0.0010(6) 0.0060(6)
C38 0.0183(11) 0.0170(11) 0.0181(12) -0.0018(8) -0.0013(8) -0.0039(9)
C3 0.0263(13) 0.0365(15) 0.0271(14) -0.0028(11) -0.0044(10) -0.0032(11)
C1 0.0249(13) 0.0340(14) 0.0252(13) -0.0018(11) 0.0010(10) -0.0027(11)
C25 0.0153(11) 0.0329(14) 0.0169(12) -0.0011(10) -0.0006(9) 0.0032(10)
C29 0.0206(13) 0.0497(16) 0.0229(13) -0.0022(12) -0.0004(10) 0.0076(12)
C24 0.0180(11) 0.0210(12) 0.0157(11) -0.0006(9) 0.0011(8) 0.0065(9)
C27 0.0250(12) 0.0265(12) 0.0171(12) 0.0007(9) 0.0004(10) 0.0076(10)
C26 0.0210(11) 0.0227(12) 0.0143(11) -0.0004(8) 0.0017(9) 0.0072(9)
C32 0.0261(13) 0.0257(13) 0.0168(12) -0.0026(9) 0.0009(9) 0.0022(10)
C33 0.0231(12) 0.0338(14) 0.0163(12) 0.0007(10) 0.0012(9) 0.0031(11)
C31 0.0353(15) 0.0301(14) 0.0231(13) -0.0027(10) -0.0005(11) 0.0122(12)
C28 0.0203(12) 0.0417(15) 0.0228(14) -0.0062(11) -0.0036(10) 0.0060(11)
C30 0.0211(13) 0.0389(15) 0.0330(15) -0.0020(12) -0.0039(11) -0.0067(11)
C4 0.0200(11) 0.0189(11) 0.0107(10) -0.0014(8) 0.0009(9) 0.0048(9)
C6 0.0310(13) 0.0182(11) 0.0163(12) -0.0012(9) -0.0040(10) -0.0015(9)
C12 0.0408(15) 0.0228(12) 0.0224(13) 0.0007(10) -0.0037(11) -0.0083(11)
C13 0.0571(18) 0.0219(13) 0.0199(13) -0.0045(10) -0.0026(12) 0.0037(12)
C11 0.0306(14) 0.0383(15) 0.0236(13) -0.0002(11) -0.0076(11) -0.0097(12)
C5 0.0230(12) 0.0196(11) 0.0145(11) 0.0007(8) -0.0004(9) 0.0029(10)
C10 0.0368(14) 0.0221(12) 0.0179(12) 0.0032(9) -0.0004(10) 0.0110(11)
C8 0.0374(14) 0.0296(13) 0.0208(13) 0.0062(10) -0.0039(11) -0.0103(11)
C9 0.0315(14) 0.0274(13) 0.0155(13) 0.0013(9) -0.0010(9) 0.0025(10)
C7 0.0223(12) 0.0287(13) 0.0157(12) 0.0005(9) 0.0005(9) 0.0072(10)
C14 0.0266(12) 0.0164(11) 0.0123(11) 0.0009(8) -0.0037(9) 0.0053(9)
C15 0.0229(12) 0.0199(12) 0.0199(12) 0.0000(9) -0.0049(9) 0.0056(10)
C20 0.0297(13) 0.0264(13) 0.0253(14) 0.0008(10) -0.0089(10) 0.0069(10)
C19 0.0328(14) 0.0228(12) 0.0254(14) -0.0043(10) -0.0030(10) 0.0086(10)
C18 0.0228(12) 0.0326(14) 0.0221(13) 0.0034(10) -0.0022(10) 0.0047(11)
C17 0.0351(14) 0.0192(12) 0.0163(12) -0.0003(9) -0.0045(10) 0.0029(10)
C16 0.0296(13) 0.0182(11) 0.0174(12) 0.0029(9) -0.0008(10) -0.0001(10)
C23 0.0395(15) 0.0188(12) 0.0254(14) 0.0084(10) -0.0023(11) 0.0019(11)
C21 0.0301(13) 0.0264(13) 0.0239(13) 0.0049(10) -0.0033(10) -0.0081(11)
C22 0.0348(15) 0.0321(14) 0.0212(13) 0.0068(10) 0.0061(10) 0.0058(11)

loop_
_atom_type_symbol
_atom_type_description
_atom_type_scat_dispersion_real
_atom_type_scat_dispersion_imag
_atom_type_scat_source
C C 0.0033 0.0016 'International Tables Vol C Tables 4.2.6.8 and 6.1.1.4'
H H 0.0000 0.0000 'International Tables Vol C Tables 4.2.6.8 and 6.1.1.4'
O O 0.0106 0.0060 'International Tables Vol C Tables 4.2.6.8 and 6.1.1.4'
Cr Cr 0.3209 0.6236 'International Tables Vol C Tables 4.2.6.8 and 6.1.1.4'

loop_
_geom_angle_atom_site_label_1
_geom_angle_atom_site_label_2
_geom_angle_atom_site_label_3
_geom_angle
_geom_angle_site_symmetry_1
_geom_angle_site_symmetry_3
_geom_angle_publ_flag
O5 Cr1 O4 112.30(8) . . ?
O5 Cr1 O3 112.15(8) . . ?
O4 Cr1 O3 105.57(7) . . ?
O5 Cr1 O2 113.21(8) . . ?
O4 Cr1 O2 105.55(7) . . ?
O3 Cr1 O2 107.53(7) . . ?
C24 O4 Cr1 137.39(13) . . ?
C38 O5 Cr1 177.89(16) . . ?
C38 C2 H2A 109.5 . . ?
C38 C2 H2B 109.5 . . ?
H2A C2 H2B 109.5 . . ?
C38 C2 H2C 109.5 . . ?
H2A C2 H2C 109.5 . . ?
H2B C2 H2C 109.5 . . ?
C4 O2 Cr1 135.62(13) . . ?
C14 O3 Cr1 138.12(13) . . ?
O5 C38 C2 108.73(18) . . ?
O5 C38 C1 108.55(18) . . ?
C2 C38 C1 111.18(19) . . ?
O5 C38 C3 108.35(18) . . ?
C2 C38 C3 109.97(19) . . ?
C1 C38 C3 109.98(19) . . ?
C38 C3 H3A 109.5 . . ?
C38 C3 H3B 109.5 . . ?
H3A C3 H3B 109.5 . . ?
C38 C3 H3C 109.5 . . ?
H3A C3 H3C 109.5 . . ?
H3B C3 H3C 109.5 . . ?
C38 C1 H1A 109.5 . . ?
C38 C1 H1B 109.5 . . ?
H1A C1 H1B 109.5 . . ?
C38 C1 H1C 109.5 . . ?
H1A C1 H1C 109.5 . . ?
H1B C1 H1C 109.5 . . ?
C30 C25 C29 107.6(2) . . ?
C30 C25 C28 105.1(2) . . ?
C29 C25 C28 106.54(18) . . ?
C30 C25 C24 113.34(18) . . ?
C29 C25 C24 114.06(19) . . ?
C28 C25 C24 109.57(18) . . ?
C25 C29 H29A 109.5 . . ?
C25 C29 H29B 109.5 . . ?
H29A C29 H29B 109.5 . . ?
C25 C29 H29C 109.5 . . ?
H29A C29 H29C 109.5 . . ?
H29B C29 H29C 109.5 . . ?
O4 C24 C27 109.40(17) . . ?
O4 C24 C25 104.97(17) . . ?
C27 C24 C25 109.52(18) . . ?
O4 C24 C26 105.76(16) . . ?
C27 C24 C26 108.82(18) . . ?
C25 C24 C26 118.03(18) . . ?
C24 C27 H27A 109.5 . . ?
C24 C27 H27B 109.5 . . ?
H27A C27 H27B 109.5 . . ?
C24 C27 H27C 109.5 . . ?
H27A C27 H27C 109.5 . . ?
H27B C27 H27C 109.5 . . ?
C33 C26 C31 108.39(18) . . ?
C33 C26 C32 105.87(18) . . ?
C31 C26 C32 105.90(19) . . ?
C33 C26 C24 113.58(18) . . ?
C31 C26 C24 113.23(18) . . ?
C32 C26 C24 109.34(17) . . ?
C26 C32 H32A 109.5 . . ?
C26 C32 H32B 109.5 . . ?
H32A C32 H32B 109.5 . . ?
C26 C32 H32C 109.5 . . ?
H32A C32 H32C 109.5 . . ?
H32B C32 H32C 109.5 . . ?
C26 C33 H33A 109.5 . . ?
C26 C33 H33B 109.5 . . ?
H33A C33 H33B 109.5 . . ?
C26 C33 H33C 109.5 . . ?
H33A C33 H33C 109.5 . . ?
H33B C33 H33C 109.5 . . ?
C26 C31 H31A 109.5 . . ?
C26 C31 H31B 109.5 . . ?
H31A C31 H31B 109.5 . . ?
C26 C31 H31C 109.5 . . ?
H31A C31 H31C 109.5 . . ?
H31B C31 H31C 109.5 . . ?
C25 C28 H28A 109.5 . . ?
C25 C28 H28B 109.5 . . ?
H28A C28 H28B 109.5 . . ?
C25 C28 H28C 109.5 . . ?
H28A C28 H28C 109.5 . . ?
H28B C28 H28C 109.5 . . ?
C25 C30 H30A 109.5 . . ?
C25 C30 H30B 109.5 . . ?
H30A C30 H30B 109.5 . . ?
C25 C30 H30C 109.5 . . ?
H30A C30 H30C 109.5 . . ?
H30B C30 H30C 109.5 . . ?
O2 C4 C7 108.34(16) . . ?
O2 C4 C5 105.80(16) . . ?
C7 C4 C5 109.74(18) . . ?
O2 C4 C6 106.77(17) . . ?
C7 C4 C6 108.58(17) . . ?
C5 C4 C6 117.24(17) . . ?
C12 C6 C11 106.0(2) . . ?
C12 C6 C13 107.06(19) . . ?
C11 C6 C13 107.7(2) . . ?
C12 C6 C4 108.87(17) . . ?
C11 C6 C4 115.10(18) . . ?
C13 C6 C4 111.73(19) . . ?
C6 C12 H12A 109.5 . . ?
C6 C12 H12B 109.5 . . ?
H12A C12 H12B 109.5 . . ?
C6 C12 H12C 109.5 . . ?
H12A C12 H12C 109.5 . . ?
H12B C12 H12C 109.5 . . ?
C6 C13 H13A 109.5 . . ?
C6 C13 H13B 109.5 . . ?
H13A C13 H13B 109.5 . . ?
C6 C13 H13C 109.5 . . ?
H13A C13 H13C 109.5 . . ?
H13B C13 H13C 109.5 . . ?
C6 C11 H11A 109.5 . . ?
C6 C11 H11B 109.5 . . ?
H11A C11 H11B 109.5 . . ?
C6 C11 H11C 109.5 . . ?
H11A C11 H11C 109.5 . . ?
H11B C11 H11C 109.5 . . ?
C9 C5 C10 108.54(18) . . ?
C9 C5 C8 106.56(19) . . ?
C10 C5 C8 105.64(19) . . ?
C9 C5 C4 113.49(18) . . ?
C10 C5 C4 113.54(18) . . ?
C8 C5 C4 108.55(18) . . ?
C5 C10 H10A 109.5 . . ?
C5 C10 H10B 109.5 . . ?
H10A C10 H10B 109.5 . . ?
C5 C10 H10C 109.5 . . ?
H10A C10 H10C 109.5 . . ?
H10B C10 H10C 109.5 . . ?
C5 C8 H8A 109.5 . . ?
C5 C8 H8B 109.5 . . ?
H8A C8 H8B 109.5 . . ?
C5 C8 H8C 109.5 . . ?
H8A C8 H8C 109.5 . . ?
H8B C8 H8C 109.5 . . ?
C5 C9 H9A 109.5 . . ?
C5 C9 H9B 109.5 . . ?
H9A C9 H9B 109.5 . . ?
C5 C9 H9C 109.5 . . ?
H9A C9 H9C 109.5 . . ?
H9B C9 H9C 109.5 . . ?
C4 C7 H7A 109.5 . . ?
C4 C7 H7B 109.5 . . ?
H7A C7 H7B 109.5 . . ?
C4 C7 H7C 109.5 . . ?
H7A C7 H7C 109.5 . . ?
H7B C7 H7C 109.5 . . ?
O3 C14 C17 109.13(16) . . ?
O3 C14 C16 105.75(17) . . ?
C17 C14 C16 109.22(18) . . ?
O3 C14 C15 105.16(16) . . ?
C17 C14 C15 108.98(18) . . ?
C16 C14 C15 118.21(17) . . ?
C19 C15 C18 106.18(19) . . ?
C19 C15 C20 108.68(18) . . ?
C18 C15 C20 105.25(19) . . ?
C19 C15 C14 113.05(18) . . ?
C18 C15 C14 109.84(18) . . ?
C20 C15 C14 113.32(18) . . ?
C15 C20 H20A 109.5 . . ?
C15 C20 H20B 109.5 . . ?
H20A C20 H20B 109.5 . . ?
C15 C20 H20C 109.5 . . ?
H20A C20 H20C 109.5 . . ?
H20B C20 H20C 109.5 . . ?
C15 C19 H19A 109.5 . . ?
C15 C19 H19B 109.5 . . ?
H19A C19 H19B 109.5 . . ?
C15 C19 H19C 109.5 . . ?
H19A C19 H19C 109.5 . . ?
H19B C19 H19C 109.5 . . ?
C15 C18 H18A 109.5 . . ?
C15 C18 H18B 109.5 . . ?
H18A C18 H18B 109.5 . . ?
C15 C18 H18C 109.5 . . ?
H18A C18 H18C 109.5 . . ?
H18B C18 H18C 109.5 . . ?
C14 C17 H17A 109.5 . . ?
C14 C17 H17B 109.5 . . ?
H17A C17 H17B 109.5 . . ?
C14 C17 H17C 109.5 . . ?
H17A C17 H17C 109.5 . . ?
H17B C17 H17C 109.5 . . ?
C22 C16 C21 105.1(2) . . ?
C22 C16 C23 106.47(19) . . ?
C21 C16 C23 107.96(19) . . ?
C22 C16 C14 109.59(18) . . ?
C21 C16 C14 113.41(18) . . ?
C23 C16 C14 113.78(19) . . ?
C16 C23 H23A 109.5 . . ?
C16 C23 H23B 109.5 . . ?
H23A C23 H23B 109.5 . . ?
C16 C23 H23C 109.5 . . ?
H23A C23 H23C 109.5 . . ?
H23B C23 H23C 109.5 . . ?
C16 C21 H21A 109.5 . . ?
C16 C21 H21B 109.5 . . ?
H21A C21 H21B 109.5 . . ?
C16 C21 H21C 109.5 . . ?
H21A C21 H21C 109.5 . . ?
H21B C21 H21C 109.5 . . ?
C16 C22 H22A 109.5 . . ?
C16 C22 H22B 109.5 . . ?
H22A C22 H22B 109.5 . . ?
C16 C22 H22C 109.5 . . ?
H22A C22 H22C 109.5 . . ?
H22B C22 H22C 109.5 . . ?

loop_
_geom_bond_atom_site_label_1
_geom_bond_atom_site_label_2
_geom_bond_distance
_geom_bond_site_symmetry_2
_geom_bond_publ_flag
Cr1 O5 1.7405(16) . ?
Cr1 O4 1.7810(14) . ?
Cr1 O3 1.7820(14) . ?
Cr1 O2 1.7958(14) . ?
O4 C24 1.458(2) . ?
O5 C38 1.435(3) . ?
C2 C38 1.523(3) . ?
C2 H2A 0.9800 . ?
C2 H2B 0.9800 . ?
C2 H2C 0.9800 . ?
O2 C4 1.453(2) . ?
O3 C14 1.460(2) . ?
C38 C1 1.525(3) . ?
C38 C3 1.529(3) . ?
C3 H3A 0.9800 . ?
C3 H3B 0.9800 . ?
C3 H3C 0.9800 . ?
C1 H1A 0.9800 . ?
C1 H1B 0.9800 . ?
C1 H1C 0.9800 . ?
C25 C30 1.541(3) . ?
C25 C29 1.544(3) . ?
C25 C28 1.546(3) . ?
C25 C24 1.592(3) . ?
C29 H29A 0.9800 . ?
C29 H29B 0.9800 . ?
C29 H29C 0.9800 . ?
C24 C27 1.540(3) . ?
C24 C26 1.594(3) . ?
C27 H27A 0.9800 . ?
C27 H27B 0.9800 . ?
C27 H27C 0.9800 . ?
C26 C33 1.534(3) . ?
C26 C31 1.544(3) . ?
C26 C32 1.546(3) . ?
C32 H32A 0.9800 . ?
C32 H32B 0.9800 . ?
C32 H32C 0.9800 . ?
C33 H33A 0.9800 . ?
C33 H33B 0.9800 . ?
C33 H33C 0.9800 . ?
C31 H31A 0.9800 . ?
C31 H31B 0.9800 . ?
C31 H31C 0.9800 . ?
C28 H28A 0.9800 . ?
C28 H28B 0.9800 . ?
C28 H28C 0.9800 . ?
C30 H30A 0.9800 . ?
C30 H30B 0.9800 . ?
C30 H30C 0.9800 . ?
C4 C7 1.532(3) . ?
C4 C5 1.592(3) . ?
C4 C6 1.599(3) . ?
C6 C12 1.537(3) . ?
C6 C11 1.545(3) . ?
C6 C13 1.545(3) . ?
C12 H12A 0.9800 . ?
C12 H12B 0.9800 . ?
C12 H12C 0.9800 . ?
C13 H13A 0.9800 . ?
C13 H13B 0.9800 . ?
C13 H13C 0.9800 . ?
C11 H11A 0.9800 . ?
C11 H11B 0.9800 . ?
C11 H11C 0.9800 . ?
C5 C9 1.537(3) . ?
C5 C10 1.542(3) . ?
C5 C8 1.543(3) . ?
C10 H10A 0.9800 . ?
C10 H10B 0.9800 . ?
C10 H10C 0.9800 . ?
C8 H8A 0.9800 . ?
C8 H8B 0.9800 . ?
C8 H8C 0.9800 . ?
C9 H9A 0.9800 . ?
C9 H9B 0.9800 . ?
C9 H9C 0.9800 . ?
C7 H7A 0.9800 . ?
C7 H7B 0.9800 . ?
C7 H7C 0.9800 . ?
C14 C17 1.539(3) . ?
C14 C16 1.594(3) . ?
C14 C15 1.595(3) . ?
C15 C19 1.540(3) . ?
C15 C18 1.545(3) . ?
C15 C20 1.551(3) . ?
C20 H20A 0.9800 . ?
C20 H20B 0.9800 . ?
C20 H20C 0.9800 . ?
C19 H19A 0.9800 . ?
C19 H19B 0.9800 . ?
C19 H19C 0.9800 . ?
C18 H18A 0.9800 . ?
C18 H18B 0.9800 . ?
C18 H18C 0.9800 . ?
C17 H17A 0.9800 . ?
C17 H17B 0.9800 . ?
C17 H17C 0.9800 . ?
C16 C22 1.539(3) . ?
C16 C21 1.543(3) . ?
C16 C23 1.547(3) . ?
C23 H23A 0.9800 . ?
C23 H23B 0.9800 . ?
C23 H23C 0.9800 . ?
C21 H21A 0.9800 . ?
C21 H21B 0.9800 . ?
C21 H21C 0.9800 . ?
C22 H22A 0.9800 . ?
C22 H22B 0.9800 . ?
C22 H22C 0.9800 . ?
